data_7710541
loop_
_publ_author_name
'Dankert, Fabian'
'Fischer, Malte'
'Hering-Junghans, Christian'

_publ_section_title
;
 Modulating the reactivity of phosphanylidenephosphoranes towards water
 with Lewis acids
;
_journal_name_full 'Dalton Transactions'
_journal_paper_doi 10.1039/D2DT01575G
_journal_year 2022
_chemical_formula_moiety 'C33 H47 P2, Cl4 Ga'
_chemical_formula_sum 'C33 H47 Cl4 Ga P2'
_chemical_formula_weight 717.16
_space_group_crystal_system triclinic
_space_group_IT_number 2
_space_group_name_Hall '-P 1'
_space_group_name_H-M_alt 'P -1'
_atom_sites_solution_hydrogens mixed
_atom_sites_solution_primary dual
_audit_creation_date 2022-03-07
_audit_creation_method
;
Olex2 1.3
(compiled 2020.11.12 svn.r5f609507 for OlexSys, GUI svn.r6226)
;
_audit_update_record
;
2022-04-13 deposited with the CCDC.	2022-06-23 downloaded from the CCDC.
;
_cell_angle_alpha 92.053(2)
_cell_angle_beta 104.767(2)
_cell_angle_gamma 104.411(2)
_cell_formula_units_Z 2
_cell_length_a 9.7565(3)
_cell_length_b 11.7069(4)
_cell_length_c 17.4299(6)
_cell_measurement_reflns_used 9896
_cell_measurement_temperature 150.0
_cell_measurement_theta_max 66.57
_cell_measurement_theta_min 2.64
_cell_volume 1853.99(11)
_computing_molecular_graphics 'Olex2 1.3 (Dolomanov et al., 2009)'
_computing_publication_material 'Olex2 1.3 (Dolomanov et al., 2009)'
_computing_structure_refinement 'SHELXL 2018/3 (Sheldrick, 2015)'
_computing_structure_solution 'SHELXT 2018/2 (Sheldrick, 2018)'
_diffrn_ambient_temperature 150.0
_diffrn_measured_fraction_theta_full 0.996
_diffrn_measured_fraction_theta_max 0.996
_diffrn_measurement_device_type 'Bruker APEX-II CCD'
_diffrn_measurement_method '\f and \w scans'
_diffrn_radiation_type CuK\a
_diffrn_radiation_wavelength 1.54178
_diffrn_reflns_av_R_equivalents 0.0429
_diffrn_reflns_av_unetI/netI 0.0396
_diffrn_reflns_Laue_measured_fraction_full 0.996
_diffrn_reflns_Laue_measured_fraction_max 0.996
_diffrn_reflns_limit_h_max 11
_diffrn_reflns_limit_h_min -11
_diffrn_reflns_limit_k_max 13
_diffrn_reflns_limit_k_min -13
_diffrn_reflns_limit_l_max 20
_diffrn_reflns_limit_l_min -20
_diffrn_reflns_number 23411
_diffrn_reflns_point_group_measured_fraction_full 0.996
_diffrn_reflns_point_group_measured_fraction_max 0.996
_diffrn_reflns_theta_full 66.613
_diffrn_reflns_theta_max 66.613
_diffrn_reflns_theta_min 2.636
_diffrn_standards_number 0
_exptl_absorpt_coefficient_mu 4.629
_exptl_absorpt_correction_T_max 0.630
_exptl_absorpt_correction_T_min 0.302
_exptl_absorpt_correction_type multi-scan
_exptl_absorpt_process_details 'APEX2, SADABS was used for absorption correction.'
_exptl_crystal_colour colourless
_exptl_crystal_colour_primary colourless
_exptl_crystal_density_diffrn 1.285
_exptl_crystal_description plate
_exptl_crystal_F_000 748
_exptl_crystal_size_max 0.34
_exptl_crystal_size_mid 0.23
_exptl_crystal_size_min 0.11
_refine_diff_density_max 0.496
_refine_diff_density_min -0.513
_refine_diff_density_rms 0.058
_refine_ls_extinction_method none
_refine_ls_goodness_of_fit_ref 1.023
_refine_ls_hydrogen_treatment mixed
_refine_ls_matrix_type full
_refine_ls_number_parameters 451
_refine_ls_number_reflns 6527
_refine_ls_number_restraints 24
_refine_ls_restrained_S_all 1.078
_refine_ls_R_factor_all 0.0480
_refine_ls_R_factor_gt 0.0406
_refine_ls_shift/su_max 0.001
_refine_ls_shift/su_mean 0.000
_refine_ls_structure_factor_coef Fsqd
_refine_ls_weighting_details 'w=1/[\s^2^(Fo^2^)+(0.0546P)^2^+1.2837P] where P=(Fo^2^+2Fc^2^)/3'
_refine_ls_weighting_scheme calc
_refine_ls_wR_factor_gt 0.1045
_refine_ls_wR_factor_ref 0.1108
_reflns_Friedel_coverage 0.000
_reflns_number_gt 5663
_reflns_number_total 6527
_reflns_threshold_expression 'I > 2\s(I)'
_cod_data_source_file d2dt01575g2.cif
_cod_data_source_block ax2299abs_cmpd_12DipTer
_cod_database_code 7710541
_shelx_shelxl_version_number 2018/3
_shelx_space_group_comment
;
The symmetry employed for this shelxl refinement is uniquely defined
by the following loop, which should always be used as a source of
symmetry information in preference to the above space-group names.
They are only intended as comments.
;
_shelx_estimated_absorpt_t_max 0.630
_shelx_estimated_absorpt_t_min 0.302
_olex2_refinement_description
;
1. Fixed Uiso
 At 1.2 times of:
  All C(H) groups
 At 1.5 times of:
  All C(H,H,H) groups
2. Restrained distances
 Ga1-Cl2A
 2.18 with sigma of 0.001
 Ga1-Cl1A = Ga1-Cl4A
 2.18 with sigma of 0.007
 Ga1-Cl4A = Ga1-Cl1A
 2.18 with sigma of 0.004
 Cl2-Ga1
 2.18 with sigma of 0.005
 Ga1-Cl2
 2.18 with sigma of 0.001
 Cl3A-Cl1A
 3.5 with sigma of 0.01
 Cl4A-Cl3A
 3.5 with sigma of 0.01
 Cl4-Cl2
 3.5 with sigma of 0.01
 Cl4-Cl3
 3.5 with sigma of 0.01
 Cl2-Cl3
 3.5 with sigma of 0.01
 Cl4A-Cl1A
 3.5 with sigma of 0.01
 Cl3-Cl1
 3.5 with sigma of 0.01
 Cl4A-Cl2A
 3.5 with sigma of 0.01
 Cl1-Cl2
 3.5 with sigma of 0.01
 Cl4-Cl1
 3.5 with sigma of 0.01
 Cl2A-Cl3A
 3.5 with sigma of 0.01
 P1-H1A \\sim P1-H1B
 with sigma of 0.02
 Ga1-Cl4 \\sim Ga1-Cl4A
 with sigma of 0.02
 Ga1-Cl2 \\sim Ga1-Cl2A
 with sigma of 0.01
 Ga1-Cl3 \\sim Ga1-Cl3A
 with sigma of 0.01
 Ga1-Cl1 \\sim Ga1-Cl1A
 with sigma of 0.01
 Ga1-Cl4A \\sim Ga1-Cl4
 with sigma of 0.01
3. Uiso/Uaniso restraints and constraints
Uanis(C31) = Uanis(C31A)
4. Others
 Sof(P2A)=Sof(C32A)=Sof(H32D)=Sof(H32E)=Sof(H32F)=Sof(C31A)=Sof(H31A)=
 Sof(H31B)=Sof(H31C)=Sof(C33A)=Sof(H33D)=Sof(H33E)=Sof(H33F)=Sof(H1B)=1-FVAR(1)
 Sof(P2)=Sof(C32)=Sof(H32A)=Sof(H32B)=Sof(H32C)=Sof(C33)=Sof(H33A)=Sof(H33B)=
 Sof(H33C)=Sof(C31)=Sof(H31D)=Sof(H31E)=Sof(H31F)=Sof(H1A)=FVAR(1)
 Sof(Cl2)=Sof(Cl1)=Sof(Cl3)=Sof(Cl4)=1-FVAR(2)
 Sof(Cl2A)=Sof(Cl1A)=Sof(Cl4A)=Sof(Cl3A)=FVAR(2)
5.a Ternary CH refined with riding coordinates:
 C28(H28), C16(H16), C25(H25), C13(H13)
5.b Aromatic/amide H refined with riding coordinates:
 C3(H3), C5(H5), C21(H21), C23(H23), C9(H9), C4(H4), C22(H22), C10(H10),
 C11(H11)
5.c Idealised Me refined as rotating group:
 C30(H30A,H30B,H30C), C29(H29A,H29B,H29C), C27(H27A,H27B,H27C), C26(H26A,H26B,
 H26C), C18(H18A,H18B,H18C), C32(H32A,H32B,H32C), C17(H17A,H17B,H17C), C33(H33A,
 H33B,H33C), C14(H14A,H14B,H14C), C15(H15A,H15B,H15C), C32A(H32D,H32E,H32F),
 C31A(H31A,H31B,H31C), C31(H31D,H31E,H31F), C33A(H33D,H33E,H33F)
;
_olex2_submission_special_instructions 'No special instructions were received'

loop_
_space_group_symop_operation_xyz
'x, y, z'
'-x, -y, -z'

loop_
_atom_site_label
_atom_site_type_symbol
_atom_site_fract_x
_atom_site_fract_y
_atom_site_fract_z
_atom_site_U_iso_or_equiv
_atom_site_adp_type
_atom_site_occupancy
_atom_site_site_symmetry_order
_atom_site_calc_flag
_atom_site_refinement_flags_posn
_atom_site_refinement_flags_adp
_atom_site_refinement_flags_occupancy
_atom_site_disorder_assembly
_atom_site_disorder_group
P2 P 0.37452(19) 0.75597(7) 0.84851(8) 0.0327(3) Uani 0.848(5) 1 d . . P A 1
C24 C 0.2453(3) 0.7002(2) 0.59306(14) 0.0364(5) Uani 1 1 d . . . . .
C19 C 0.2860(3) 0.6101(2) 0.63816(14) 0.0338(5) Uani 1 1 d . . . . .
C1 C 0.5510(3) 0.6955(2) 0.72586(14) 0.0302(5) Uani 1 1 d . . . . .
C6 C 0.7010(3) 0.6971(2) 0.74399(14) 0.0318(5) Uani 1 1 d . . . . .
C2 C 0.4465(3) 0.6132(2) 0.66488(15) 0.0335(5) Uani 1 1 d . . . . .
C20 C 0.1786(3) 0.5143(2) 0.65280(15) 0.0376(5) Uani 1 1 d . . . . .
C28 C 0.3559(3) 0.7965(2) 0.56754(15) 0.0398(6) Uani 1 1 d . . . . .
H28 H 0.454100 0.805778 0.606309 0.048 Uiso 1 1 calc R U . . .
C7 C 0.8206(3) 0.7902(2) 0.80187(14) 0.0340(5) Uani 1 1 d . . . . .
C3 C 0.4941(3) 0.5330(2) 0.62406(17) 0.0438(6) Uani 1 1 d . . . . .
H3 H 0.424259 0.477057 0.582910 0.053 Uiso 1 1 calc R U . . .
C5 C 0.7423(3) 0.6139(2) 0.70192(17) 0.0405(6) Uani 1 1 d . . . . .
H5 H 0.842566 0.612752 0.714685 0.049 Uiso 1 1 calc R U . . .
C16 C 0.8262(3) 0.9234(2) 0.68860(18) 0.0444(6) Uani 1 1 d . . . . .
H16 H 0.736317 0.858193 0.662139 0.053 Uiso 1 1 calc R U . . .
C21 C 0.0312(3) 0.5121(2) 0.62251(16) 0.0422(6) Uani 1 1 d . . . . .
H21 H -0.042749 0.448143 0.631518 0.051 Uiso 1 1 calc R U . . .
C8 C 0.8798(3) 0.8988(2) 0.77490(16) 0.0388(6) Uani 1 1 d . . . . .
C23 C 0.0962(3) 0.6936(2) 0.56566(16) 0.0424(6) Uani 1 1 d . . . . .
H23 H 0.066865 0.754617 0.536600 0.051 Uiso 1 1 calc R U . . .
C12 C 0.8761(3) 0.7676(3) 0.88091(16) 0.0440(6) Uani 1 1 d . . . . .
C9 C 0.9927(3) 0.9840(3) 0.82793(19) 0.0497(7) Uani 1 1 d . . . . .
H9 H 1.033067 1.057563 0.810366 0.060 Uiso 1 1 calc R U . . .
C4 C 0.6400(3) 0.5330(2) 0.64193(19) 0.0476(7) Uani 1 1 d . . . . .
H4 H 0.670135 0.477675 0.613237 0.057 Uiso 1 1 calc R U . . .
C30 C 0.3230(4) 0.9176(3) 0.5682(2) 0.0558(8) Uani 1 1 d . . . . .
H30A H 0.233116 0.914097 0.526137 0.084 Uiso 1 1 calc R U . . .
H30B H 0.405373 0.977579 0.558771 0.084 Uiso 1 1 calc R U . . .
H30C H 0.309437 0.938846 0.620168 0.084 Uiso 1 1 calc R U . . .
C22 C -0.0098(3) 0.6008(3) 0.57968(17) 0.0444(6) Uani 1 1 d . . . . .
H22 H -0.110887 0.597827 0.559881 0.053 Uiso 1 1 calc R U . . .
C25 C 0.2148(3) 0.4107(2) 0.69644(17) 0.0466(7) Uani 1 1 d . . . . .
H25 H 0.321954 0.434358 0.725165 0.056 Uiso 1 1 calc R U . . .
C10 C 1.0466(3) 0.9631(3) 0.9055(2) 0.0580(8) Uani 1 1 d . . . . .
H10 H 1.123578 1.022275 0.941173 0.070 Uiso 1 1 calc R U . . .
C29 C 0.3669(4) 0.7562(3) 0.48518(18) 0.0552(8) Uani 1 1 d . . . . .
H29A H 0.393437 0.680718 0.487068 0.083 Uiso 1 1 calc R U . . .
H29B H 0.442542 0.816243 0.470140 0.083 Uiso 1 1 calc R U . . .
H29C H 0.271947 0.745900 0.445701 0.083 Uiso 1 1 calc R U . . .
C13 C 0.8178(3) 0.6499(3) 0.91057(19) 0.0588(9) Uani 1 1 d . . . . .
H13 H 0.717187 0.612208 0.874716 0.071 Uiso 1 1 calc R U . . .
C11 C 0.9893(3) 0.8566(4) 0.93172(17) 0.0575(9) Uani 1 1 d . . . . .
H11 H 1.027705 0.843336 0.985476 0.069 Uiso 1 1 calc R U . . .
C27 C 0.1279(4) 0.3770(3) 0.7583(2) 0.0625(9) Uani 1 1 d . . . . .
H27A H 0.131348 0.448955 0.790071 0.094 Uiso 1 1 calc R U . . .
H27B H 0.171659 0.324485 0.793511 0.094 Uiso 1 1 calc R U . . .
H27C H 0.025419 0.336045 0.730778 0.094 Uiso 1 1 calc R U . . .
C26 C 0.1849(4) 0.3009(3) 0.6374(2) 0.0607(9) Uani 1 1 d . . . . .
H26A H 0.079775 0.274873 0.609529 0.091 Uiso 1 1 calc R U . . .
H26B H 0.214121 0.236931 0.666576 0.091 Uiso 1 1 calc R U . . .
H26C H 0.241679 0.320891 0.598498 0.091 Uiso 1 1 calc R U . . .
C18 C 0.7836(5) 1.0400(3) 0.6822(2) 0.0712(10) Uani 1 1 d . . . . .
H18A H 0.709285 1.039909 0.710929 0.107 Uiso 1 1 calc R U . . .
H18B H 0.743230 1.049199 0.625914 0.107 Uiso 1 1 calc R U . . .
H18C H 0.870712 1.106061 0.705623 0.107 Uiso 1 1 calc R U . . .
C32 C 0.4312(4) 0.8654(3) 0.93300(19) 0.0466(9) Uani 0.848(5) 1 d . . P A 1
H32A H 0.422607 0.942236 0.914821 0.070 Uiso 0.848(5) 1 calc R U P A 1
H32B H 0.533715 0.871935 0.961713 0.070 Uiso 0.848(5) 1 calc R U P A 1
H32C H 0.368360 0.841960 0.968645 0.070 Uiso 0.848(5) 1 calc R U P A 1
C17 C 0.9407(4) 0.9211(4) 0.6442(2) 0.0697(10) Uani 1 1 d . . . . .
H17A H 1.031185 0.983106 0.669632 0.105 Uiso 1 1 calc R U . . .
H17B H 0.903296 0.935377 0.588624 0.105 Uiso 1 1 calc R U . . .
H17C H 0.961708 0.843494 0.645595 0.105 Uiso 1 1 calc R U . . .
C33 C 0.1852(3) 0.7444(3) 0.7998(2) 0.0459(8) Uani 0.848(5) 1 d . . P A 1
H33A H 0.125648 0.720445 0.836991 0.069 Uiso 0.848(5) 1 calc R U P A 1
H33B H 0.151209 0.684910 0.753218 0.069 Uiso 0.848(5) 1 calc R U P A 1
H33C H 0.175264 0.821348 0.782522 0.069 Uiso 0.848(5) 1 calc R U P A 1
C14 C 0.9149(4) 0.5663(4) 0.9045(3) 0.0817(13) Uani 1 1 d . . . . .
H14A H 0.918145 0.554723 0.849095 0.123 Uiso 1 1 calc R U . . .
H14B H 0.873759 0.489578 0.921829 0.123 Uiso 1 1 calc R U . . .
H14C H 1.014760 0.601348 0.938767 0.123 Uiso 1 1 calc R U . . .
C15 C 0.8035(4) 0.6651(5) 0.9956(2) 0.0933(16) Uani 1 1 d . . . . .
H15A H 0.901726 0.692776 1.033045 0.140 Uiso 1 1 calc R U . . .
H15B H 0.751726 0.588906 1.009260 0.140 Uiso 1 1 calc R U . . .
H15C H 0.748008 0.723472 0.998910 0.140 Uiso 1 1 calc R U . . .
P2A P 0.4506(11) 0.7660(4) 0.8789(4) 0.0340(16) Uani 0.152(5) 1 d . . P A 2
C32A C 0.598(3) 0.8594(18) 0.9567(11) 0.057(6) Uani 0.152(5) 1 d . . P A 2
H32D H 0.692000 0.848281 0.952075 0.086 Uiso 0.152(5) 1 calc R U P A 2
H32E H 0.584626 0.838379 1.008728 0.086 Uiso 0.152(5) 1 calc R U P A 2
H32F H 0.597900 0.942483 0.951778 0.086 Uiso 0.152(5) 1 calc R U P A 2
P1 P 0.50423(7) 0.82323(5) 0.76757(4) 0.03154(14) Uani 1 1 d D . . . .
C31A C 0.436(4) 0.609(4) 0.889(3) 0.0446(11) Uani 0.152(5) 1 d . . P A 2
H31A H 0.345552 0.560744 0.851197 0.067 Uiso 0.152(5) 1 calc R U P A 2
H31B H 0.434382 0.592815 0.943431 0.067 Uiso 0.152(5) 1 calc R U P A 2
H31C H 0.521117 0.588732 0.877287 0.067 Uiso 0.152(5) 1 calc R U P A 2
C31 C 0.3967(5) 0.6183(5) 0.8835(4) 0.0446(11) Uani 0.848(5) 1 d . . P A 1
H31D H 0.497428 0.629818 0.916944 0.067 Uiso 0.848(5) 1 calc R U P A 1
H31E H 0.377685 0.559750 0.837799 0.067 Uiso 0.848(5) 1 calc R U P A 1
H31F H 0.327159 0.589825 0.914860 0.067 Uiso 0.848(5) 1 calc R U P A 1
Cl2A Cl 0.4290(11) 0.7488(9) 0.2936(3) 0.0657(16) Uani 0.416(18) 1 d D . P B 4
Cl2 Cl 0.3828(7) 0.7106(5) 0.2760(3) 0.0730(9) Uani 0.584(18) 1 d D . P B 3
Cl1A Cl 0.6584(5) 0.9188(5) 0.1888(10) 0.102(3) Uani 0.416(18) 1 d D . P B 4
Cl4A Cl 0.2715(9) 0.8453(11) 0.1051(4) 0.086(2) Uani 0.416(18) 1 d D . P B 4
Cl1 Cl 0.6597(3) 0.9185(3) 0.2137(3) 0.0611(9) Uani 0.584(18) 1 d D . P B 3
Cl3A Cl 0.4662(13) 0.6301(8) 0.1098(6) 0.074(2) Uani 0.416(18) 1 d D . P B 4
Cl3 Cl 0.4771(9) 0.6479(5) 0.0983(4) 0.0675(11) Uani 0.584(18) 1 d D . P B 3
Cl4 Cl 0.2889(3) 0.8684(3) 0.1105(2) 0.0431(8) Uani 0.584(18) 1 d D . P B 3
Ga1 Ga 0.45207(3) 0.78507(3) 0.17578(2) 0.03762(11) Uani 1 1 d D . . . .
C33A C 0.282(3) 0.796(3) 0.882(2) 0.091(12) Uani 0.152(5) 1 d . . P A 2
H33D H 0.297117 0.881259 0.892300 0.137 Uiso 0.152(5) 1 calc R U P A 2
H33E H 0.247046 0.755507 0.924468 0.137 Uiso 0.152(5) 1 calc R U P A 2
H33F H 0.208443 0.766255 0.830557 0.137 Uiso 0.152(5) 1 calc R U P A 2
H1A H 0.615(4) 0.858(3) 0.829(2) 0.054(10) Uiso 0.848(5) 1 d D . P A 1
H1B H 0.368(5) 0.804(10) 0.730(6) 0.00(3) Uiso 0.152(5) 1 d D . P A 2

loop_
_atom_site_aniso_label
_atom_site_aniso_U_11
_atom_site_aniso_U_22
_atom_site_aniso_U_33
_atom_site_aniso_U_23
_atom_site_aniso_U_13
_atom_site_aniso_U_12
P2 0.0352(8) 0.0331(4) 0.0330(6) 0.0038(3) 0.0156(6) 0.0087(4)
C24 0.0437(14) 0.0364(13) 0.0307(12) 0.0009(10) 0.0123(10) 0.0117(11)
C19 0.0356(12) 0.0336(12) 0.0317(12) -0.0007(9) 0.0088(10) 0.0092(10)
C1 0.0373(12) 0.0278(11) 0.0298(11) 0.0062(9) 0.0136(9) 0.0115(9)
C6 0.0352(12) 0.0307(11) 0.0326(12) 0.0082(9) 0.0120(10) 0.0112(10)
C2 0.0375(13) 0.0288(11) 0.0362(12) 0.0051(9) 0.0132(10) 0.0087(10)
C20 0.0392(13) 0.0349(13) 0.0343(12) -0.0014(10) 0.0070(10) 0.0058(10)
C28 0.0454(14) 0.0396(14) 0.0347(13) 0.0055(10) 0.0124(11) 0.0102(11)
C7 0.0288(11) 0.0417(13) 0.0351(12) 0.0017(10) 0.0092(10) 0.0155(10)
C3 0.0450(15) 0.0320(13) 0.0525(16) -0.0061(11) 0.0135(12) 0.0082(11)
C5 0.0376(13) 0.0360(13) 0.0523(16) 0.0045(11) 0.0153(11) 0.0149(11)
C16 0.0439(14) 0.0355(13) 0.0537(16) 0.0116(12) 0.0124(12) 0.0102(11)
C21 0.0375(13) 0.0421(14) 0.0423(14) -0.0010(11) 0.0107(11) 0.0030(11)
C8 0.0343(13) 0.0359(13) 0.0469(15) -0.0015(11) 0.0094(11) 0.0133(10)
C23 0.0473(15) 0.0453(14) 0.0383(14) 0.0042(11) 0.0103(11) 0.0205(12)
C12 0.0295(12) 0.0699(18) 0.0368(14) 0.0067(12) 0.0115(10) 0.0181(12)
C9 0.0391(14) 0.0446(15) 0.0634(19) -0.0086(13) 0.0135(13) 0.0104(12)
C4 0.0492(16) 0.0348(14) 0.0633(18) -0.0057(12) 0.0206(14) 0.0152(12)
C30 0.069(2) 0.0416(16) 0.0577(18) 0.0138(13) 0.0169(15) 0.0166(14)
C22 0.0364(13) 0.0532(16) 0.0432(14) -0.0010(12) 0.0081(11) 0.0151(12)
C25 0.0411(14) 0.0379(14) 0.0485(16) 0.0077(12) 0.0006(12) -0.0005(11)
C10 0.0358(15) 0.073(2) 0.0561(18) -0.0220(16) 0.0085(13) 0.0071(14)
C29 0.070(2) 0.0544(17) 0.0397(15) 0.0046(13) 0.0230(14) 0.0062(15)
C13 0.0387(15) 0.092(2) 0.0466(17) 0.0305(17) 0.0116(13) 0.0159(15)
C11 0.0334(14) 0.103(3) 0.0335(14) -0.0033(15) 0.0041(11) 0.0209(16)
C27 0.0504(17) 0.063(2) 0.0577(19) 0.0210(16) 0.0064(14) -0.0073(15)
C26 0.0630(19) 0.0338(14) 0.069(2) 0.0047(14) -0.0059(16) 0.0078(13)
C18 0.096(3) 0.060(2) 0.081(2) 0.0333(19) 0.039(2) 0.042(2)
C32 0.063(2) 0.0431(18) 0.0361(17) 0.0016(13) 0.0218(15) 0.0094(15)
C17 0.082(2) 0.089(3) 0.0541(19) 0.0124(18) 0.0254(18) 0.044(2)
C33 0.0322(16) 0.0489(19) 0.059(2) 0.0030(15) 0.0186(15) 0.0096(13)
C14 0.063(2) 0.089(3) 0.102(3) 0.059(3) 0.023(2) 0.029(2)
C15 0.056(2) 0.164(5) 0.048(2) 0.038(2) 0.0136(16) 0.004(2)
P2A 0.032(4) 0.040(2) 0.028(3) 0.0042(18) 0.009(3) 0.007(2)
C32A 0.092(16) 0.049(11) 0.027(9) -0.008(7) 0.028(10) 0.001(10)
P1 0.0353(3) 0.0301(3) 0.0331(3) 0.0037(2) 0.0148(2) 0.0101(2)
C31A 0.055(3) 0.0372(19) 0.0461(18) 0.0109(14) 0.020(2) 0.014(2)
C31 0.055(3) 0.0372(19) 0.0461(18) 0.0109(14) 0.020(2) 0.014(2)
Cl2A 0.099(3) 0.077(3) 0.0483(15) 0.0292(18) 0.0345(19) 0.054(3)
Cl2 0.110(2) 0.0719(18) 0.0493(12) 0.0264(13) 0.0396(14) 0.0245(18)
Cl1A 0.057(2) 0.077(3) 0.156(7) 0.046(3) 0.022(3) -0.0081(17)
Cl4A 0.061(3) 0.146(6) 0.061(2) 0.026(3) 0.0055(18) 0.058(3)
Cl1 0.0438(11) 0.0443(12) 0.0830(19) 0.0109(10) -0.0034(8) 0.0104(8)
Cl3A 0.108(3) 0.051(2) 0.070(4) -0.004(2) 0.031(3) 0.027(2)
Cl3 0.105(2) 0.0561(18) 0.0581(14) 0.0034(13) 0.0347(13) 0.0386(18)
Cl4 0.0398(10) 0.0488(15) 0.0399(11) 0.0063(7) 0.0062(7) 0.0153(8)
Ga1 0.04262(19) 0.03765(18) 0.03657(18) 0.00924(13) 0.01378(13) 0.01412(13)
C33A 0.050(13) 0.13(3) 0.13(2) 0.10(2) 0.055(15) 0.045(15)

loop_
_atom_type_symbol
_atom_type_description
_atom_type_scat_dispersion_real
_atom_type_scat_dispersion_imag
_atom_type_scat_source
C C 0.0181 0.0091 'International Tables Vol C Tables 4.2.6.8 and 6.1.1.4'
H H 0.0000 0.0000 'International Tables Vol C Tables 4.2.6.8 and 6.1.1.4'
Cl Cl 0.3639 0.7018 'International Tables Vol C Tables 4.2.6.8 and 6.1.1.4'
Ga Ga -1.2846 0.7763 'International Tables Vol C Tables 4.2.6.8 and 6.1.1.4'
P P 0.2955 0.4335 'International Tables Vol C Tables 4.2.6.8 and 6.1.1.4'

loop_
_geom_angle_atom_site_label_1
_geom_angle_atom_site_label_2
_geom_angle_atom_site_label_3
_geom_angle
_geom_angle_site_symmetry_1
_geom_angle_site_symmetry_3
_geom_angle_publ_flag
C32 P2 C33 107.74(18) . . ?
C32 P2 P1 106.94(12) . . ?
C33 P2 P1 108.19(13) . . ?
C31 P2 C32 108.3(2) . . ?
C31 P2 C33 110.9(2) . . ?
C31 P2 P1 114.50(18) . . ?
C19 C24 C28 122.7(2) . . ?
C23 C24 C19 118.0(2) . . ?
C23 C24 C28 119.1(2) . . ?
C24 C19 C2 118.4(2) . . ?
C20 C19 C24 121.0(2) . . ?
C20 C19 C2 120.4(2) . . ?
C6 C1 P1 117.52(18) . . ?
C2 C1 C6 120.3(2) . . ?
C2 C1 P1 120.80(18) . . ?
C1 C6 C7 123.2(2) . . ?
C5 C6 C1 118.7(2) . . ?
C5 C6 C7 117.9(2) . . ?
C1 C2 C19 123.8(2) . . ?
C3 C2 C19 117.5(2) . . ?
C3 C2 C1 118.6(2) . . ?
C19 C20 C25 123.6(2) . . ?
C21 C20 C19 118.1(2) . . ?
C21 C20 C25 118.3(2) . . ?
C24 C28 H28 107.4 . . ?
C24 C28 C30 113.9(2) . . ?
C24 C28 C29 109.5(2) . . ?
C30 C28 H28 107.4 . . ?
C30 C28 C29 111.0(2) . . ?
C29 C28 H28 107.4 . . ?
C8 C7 C6 118.9(2) . . ?
C12 C7 C6 120.4(2) . . ?
C12 C7 C8 120.6(2) . . ?
C2 C3 H3 119.2 . . ?
C4 C3 C2 121.6(3) . . ?
C4 C3 H3 119.2 . . ?
C6 C5 H5 119.4 . . ?
C4 C5 C6 121.2(2) . . ?
C4 C5 H5 119.4 . . ?
C8 C16 H16 107.6 . . ?
C18 C16 H16 107.6 . . ?
C18 C16 C8 112.4(3) . . ?
C17 C16 H16 107.6 . . ?
C17 C16 C8 110.8(2) . . ?
C17 C16 C18 110.5(3) . . ?
C20 C21 H21 119.3 . . ?
C22 C21 C20 121.4(2) . . ?
C22 C21 H21 119.3 . . ?
C7 C8 C16 121.7(2) . . ?
C9 C8 C7 119.0(3) . . ?
C9 C8 C16 119.4(3) . . ?
C24 C23 H23 119.2 . . ?
C22 C23 C24 121.6(3) . . ?
C22 C23 H23 119.2 . . ?
C7 C12 C13 121.6(3) . . ?
C11 C12 C7 118.0(3) . . ?
C11 C12 C13 120.4(3) . . ?
C8 C9 H9 119.6 . . ?
C10 C9 C8 120.8(3) . . ?
C10 C9 H9 119.6 . . ?
C3 C4 C5 119.6(2) . . ?
C3 C4 H4 120.2 . . ?
C5 C4 H4 120.2 . . ?
C28 C30 H30A 109.5 . . ?
C28 C30 H30B 109.5 . . ?
C28 C30 H30C 109.5 . . ?
H30A C30 H30B 109.5 . . ?
H30A C30 H30C 109.5 . . ?
H30B C30 H30C 109.5 . . ?
C21 C22 H22 120.0 . . ?
C23 C22 C21 119.9(2) . . ?
C23 C22 H22 120.0 . . ?
C20 C25 H25 108.1 . . ?
C20 C25 C27 112.7(3) . . ?
C20 C25 C26 111.0(2) . . ?
C27 C25 H25 108.1 . . ?
C26 C25 H25 108.1 . . ?
C26 C25 C27 108.8(3) . . ?
C9 C10 H10 119.9 . . ?
C9 C10 C11 120.2(3) . . ?
C11 C10 H10 119.9 . . ?
C28 C29 H29A 109.5 . . ?
C28 C29 H29B 109.5 . . ?
C28 C29 H29C 109.5 . . ?
H29A C29 H29B 109.5 . . ?
H29A C29 H29C 109.5 . . ?
H29B C29 H29C 109.5 . . ?
C12 C13 H13 107.6 . . ?
C12 C13 C14 110.4(3) . . ?
C12 C13 C15 112.2(3) . . ?
C14 C13 H13 107.6 . . ?
C15 C13 H13 107.6 . . ?
C15 C13 C14 111.1(3) . . ?
C12 C11 H11 119.3 . . ?
C10 C11 C12 121.4(3) . . ?
C10 C11 H11 119.3 . . ?
C25 C27 H27A 109.5 . . ?
C25 C27 H27B 109.5 . . ?
C25 C27 H27C 109.5 . . ?
H27A C27 H27B 109.5 . . ?
H27A C27 H27C 109.5 . . ?
H27B C27 H27C 109.5 . . ?
C25 C26 H26A 109.5 . . ?
C25 C26 H26B 109.5 . . ?
C25 C26 H26C 109.5 . . ?
H26A C26 H26B 109.5 . . ?
H26A C26 H26C 109.5 . . ?
H26B C26 H26C 109.5 . . ?
C16 C18 H18A 109.5 . . ?
C16 C18 H18B 109.5 . . ?
C16 C18 H18C 109.5 . . ?
H18A C18 H18B 109.5 . . ?
H18A C18 H18C 109.5 . . ?
H18B C18 H18C 109.5 . . ?
P2 C32 H32A 109.5 . . ?
P2 C32 H32B 109.5 . . ?
P2 C32 H32C 109.5 . . ?
H32A C32 H32B 109.5 . . ?
H32A C32 H32C 109.5 . . ?
H32B C32 H32C 109.5 . . ?
C16 C17 H17A 109.5 . . ?
C16 C17 H17B 109.5 . . ?
C16 C17 H17C 109.5 . . ?
H17A C17 H17B 109.5 . . ?
H17A C17 H17C 109.5 . . ?
H17B C17 H17C 109.5 . . ?
P2 C33 H33A 109.5 . . ?
P2 C33 H33B 109.5 . . ?
P2 C33 H33C 109.5 . . ?
H33A C33 H33B 109.5 . . ?
H33A C33 H33C 109.5 . . ?
H33B C33 H33C 109.5 . . ?
C13 C14 H14A 109.5 . . ?
C13 C14 H14B 109.5 . . ?
C13 C14 H14C 109.5 . . ?
H14A C14 H14B 109.5 . . ?
H14A C14 H14C 109.5 . . ?
H14B C14 H14C 109.5 . . ?
C13 C15 H15A 109.5 . . ?
C13 C15 H15B 109.5 . . ?
C13 C15 H15C 109.5 . . ?
H15A C15 H15B 109.5 . . ?
H15A C15 H15C 109.5 . . ?
H15B C15 H15C 109.5 . . ?
C32A P2A P1 103.9(7) . . ?
C32A P2A C31A 111.7(15) . . ?
C31A P2A P1 113.3(14) . . ?
C33A P2A C32A 109.4(15) . . ?
C33A P2A P1 109.2(9) . . ?
C33A P2A C31A 109.1(16) . . ?
P2A C32A H32D 109.5 . . ?
P2A C32A H32E 109.5 . . ?
P2A C32A H32F 109.5 . . ?
H32D C32A H32E 109.5 . . ?
H32D C32A H32F 109.5 . . ?
H32E C32A H32F 109.5 . . ?
P2 P1 H1A 87.3(17) . . ?
C1 P1 P2 106.71(8) . . ?
C1 P1 P2A 104.15(15) . . ?
C1 P1 H1A 99.7(17) . . ?
C1 P1 H1B 102(5) . . ?
P2A P1 H1B 92(5) . . ?
P2A C31A H31A 109.5 . . ?
P2A C31A H31B 109.5 . . ?
P2A C31A H31C 109.5 . . ?
H31A C31A H31B 109.5 . . ?
H31A C31A H31C 109.5 . . ?
H31B C31A H31C 109.5 . . ?
P2 C31 H31D 109.5 . . ?
P2 C31 H31E 109.5 . . ?
P2 C31 H31F 109.5 . . ?
H31D C31 H31E 109.5 . . ?
H31D C31 H31F 109.5 . . ?
H31E C31 H31F 109.5 . . ?
Cl2A Ga1 Cl1A 108.6(2) . . ?
Cl2 Ga1 Cl4 108.95(16) . . ?
Cl4A Ga1 Cl2A 112.5(2) . . ?
Cl4A Ga1 Cl1A 109.7(2) . . ?
Cl1 Ga1 Cl2 111.88(18) . . ?
Cl1 Ga1 Cl3 107.8(2) . . ?
Cl1 Ga1 Cl4 107.79(12) . . ?
Cl3A Ga1 Cl2A 111.6(3) . . ?
Cl3A Ga1 Cl1A 106.1(3) . . ?
Cl3A Ga1 Cl4A 108.0(3) . . ?
Cl3 Ga1 Cl2 110.3(2) . . ?
Cl3 Ga1 Cl4 110.1(2) . . ?
P2A C33A H33D 109.5 . . ?
P2A C33A H33E 109.5 . . ?
P2A C33A H33F 109.5 . . ?
H33D C33A H33E 109.5 . . ?
H33D C33A H33F 109.5 . . ?
H33E C33A H33F 109.5 . . ?

loop_
_geom_bond_atom_site_label_1
_geom_bond_atom_site_label_2
_geom_bond_distance
_geom_bond_site_symmetry_2
_geom_bond_publ_flag
P2 C32 1.792(3) . ?
P2 C33 1.794(4) . ?
P2 P1 2.1692(10) . ?
P2 C31 1.787(5) . ?
C24 C19 1.413(3) . ?
C24 C28 1.519(4) . ?
C24 C23 1.392(4) . ?
C19 C2 1.506(3) . ?
C19 C20 1.411(4) . ?
C1 C6 1.412(3) . ?
C1 C2 1.408(3) . ?
C1 P1 1.845(2) . ?
C6 C7 1.502(3) . ?
C6 C5 1.394(4) . ?
C2 C3 1.393(4) . ?
C20 C21 1.393(4) . ?
C20 C25 1.522(4) . ?
C28 H28 1.0000 . ?
C28 C30 1.530(4) . ?
C28 C29 1.533(4) . ?
C7 C8 1.409(4) . ?
C7 C12 1.407(4) . ?
C3 H3 0.9500 . ?
C3 C4 1.378(4) . ?
C5 H5 0.9500 . ?
C5 C4 1.383(4) . ?
C16 H16 1.0000 . ?
C16 C8 1.524(4) . ?
C16 C18 1.523(4) . ?
C16 C17 1.518(4) . ?
C21 H21 0.9500 . ?
C21 C22 1.380(4) . ?
C8 C9 1.389(4) . ?
C23 H23 0.9500 . ?
C23 C22 1.378(4) . ?
C12 C13 1.517(4) . ?
C12 C11 1.397(4) . ?
C9 H9 0.9500 . ?
C9 C10 1.375(5) . ?
C4 H4 0.9500 . ?
C30 H30A 0.9800 . ?
C30 H30B 0.9800 . ?
C30 H30C 0.9800 . ?
C22 H22 0.9500 . ?
C25 H25 1.0000 . ?
C25 C27 1.539(4) . ?
C25 C26 1.537(4) . ?
C10 H10 0.9500 . ?
C10 C11 1.379(5) . ?
C29 H29A 0.9800 . ?
C29 H29B 0.9800 . ?
C29 H29C 0.9800 . ?
C13 H13 1.0000 . ?
C13 C14 1.541(5) . ?
C13 C15 1.532(5) . ?
C11 H11 0.9500 . ?
C27 H27A 0.9800 . ?
C27 H27B 0.9800 . ?
C27 H27C 0.9800 . ?
C26 H26A 0.9800 . ?
C26 H26B 0.9800 . ?
C26 H26C 0.9800 . ?
C18 H18A 0.9800 . ?
C18 H18B 0.9800 . ?
C18 H18C 0.9800 . ?
C32 H32A 0.9800 . ?
C32 H32B 0.9800 . ?
C32 H32C 0.9800 . ?
C17 H17A 0.9800 . ?
C17 H17B 0.9800 . ?
C17 H17C 0.9800 . ?
C33 H33A 0.9800 . ?
C33 H33B 0.9800 . ?
C33 H33C 0.9800 . ?
C14 H14A 0.9800 . ?
C14 H14B 0.9800 . ?
C14 H14C 0.9800 . ?
C15 H15A 0.9800 . ?
C15 H15B 0.9800 . ?
C15 H15C 0.9800 . ?
P2A C32A 1.79(2) . ?
P2A P1 2.219(5) . ?
P2A C31A 1.83(4) . ?
P2A C33A 1.78(2) . ?
C32A H32D 0.9800 . ?
C32A H32E 0.9800 . ?
C32A H32F 0.9800 . ?
P1 H1A 1.29(4) . ?
P1 H1B 1.28(4) . ?
C31A H31A 0.9800 . ?
C31A H31B 0.9800 . ?
C31A H31C 0.9800 . ?
C31 H31D 0.9800 . ?
C31 H31E 0.9800 . ?
C31 H31F 0.9800 . ?
Cl2A Ga1 2.1680(10) . ?
Cl2 Ga1 2.1646(9) . ?
Cl1A Ga1 2.174(3) . ?
Cl4A Ga1 2.166(3) . ?
Cl1 Ga1 2.156(2) . ?
Cl3A Ga1 2.165(5) . ?
Cl3 Ga1 2.162(3) . ?
Cl4 Ga1 2.170(2) . ?
C33A H33D 0.9800 . ?
C33A H33E 0.9800 . ?
C33A H33F 0.9800 . ?

loop_
_geom_torsion_atom_site_label_1
_geom_torsion_atom_site_label_2
_geom_torsion_atom_site_label_3
_geom_torsion_atom_site_label_4
_geom_torsion
_geom_torsion_site_symmetry_1
_geom_torsion_site_symmetry_2
_geom_torsion_site_symmetry_3
_geom_torsion_site_symmetry_4
_geom_torsion_publ_flag
C24 C19 C2 C1 72.8(3) . . . . ?
C24 C19 C2 C3 -104.2(3) . . . . ?
C24 C19 C20 C21 -0.9(4) . . . . ?
C24 C19 C20 C25 176.1(2) . . . . ?
C24 C23 C22 C21 0.7(4) . . . . ?
C19 C24 C28 C30 -143.8(3) . . . . ?
C19 C24 C28 C29 91.3(3) . . . . ?
C19 C24 C23 C22 -1.8(4) . . . . ?
C19 C2 C3 C4 177.0(3) . . . . ?
C19 C20 C21 C22 -0.3(4) . . . . ?
C19 C20 C25 C27 135.6(3) . . . . ?
C19 C20 C25 C26 -102.0(3) . . . . ?
C1 C6 C7 C8 -83.8(3) . . . . ?
C1 C6 C7 C12 98.4(3) . . . . ?
C1 C6 C5 C4 1.8(4) . . . . ?
C1 C2 C3 C4 -0.1(4) . . . . ?
C6 C1 C2 C19 -176.1(2) . . . . ?
C6 C1 C2 C3 0.9(3) . . . . ?
C6 C1 P1 P2 -115.96(17) . . . . ?
C6 C1 P1 P2A -95.1(3) . . . . ?
C6 C7 C8 C16 -0.4(4) . . . . ?
C6 C7 C8 C9 -178.6(2) . . . . ?
C6 C7 C12 C13 -0.2(4) . . . . ?
C6 C7 C12 C11 178.7(2) . . . . ?
C6 C5 C4 C3 -1.0(4) . . . . ?
C2 C19 C20 C21 -176.1(2) . . . . ?
C2 C19 C20 C25 0.9(4) . . . . ?
C2 C1 C6 C7 173.2(2) . . . . ?
C2 C1 C6 C5 -1.7(3) . . . . ?
C2 C1 P1 P2 77.61(19) . . . . ?
C2 C1 P1 P2A 98.5(3) . . . . ?
C2 C3 C4 C5 0.2(4) . . . . ?
C20 C19 C2 C1 -111.9(3) . . . . ?
C20 C19 C2 C3 71.1(3) . . . . ?
C20 C21 C22 C23 0.5(4) . . . . ?
C28 C24 C19 C2 2.7(4) . . . . ?
C28 C24 C19 C20 -172.5(2) . . . . ?
C28 C24 C23 C22 172.8(3) . . . . ?
C7 C6 C5 C4 -173.4(2) . . . . ?
C7 C8 C9 C10 0.2(4) . . . . ?
C7 C12 C13 C14 95.1(3) . . . . ?
C7 C12 C13 C15 -140.4(3) . . . . ?
C7 C12 C11 C10 -0.6(4) . . . . ?
C5 C6 C7 C8 91.2(3) . . . . ?
C5 C6 C7 C12 -86.6(3) . . . . ?
C16 C8 C9 C10 -178.0(3) . . . . ?
C21 C20 C25 C27 -47.3(3) . . . . ?
C21 C20 C25 C26 75.0(3) . . . . ?
C8 C7 C12 C13 -177.9(3) . . . . ?
C8 C7 C12 C11 1.0(4) . . . . ?
C8 C9 C10 C11 0.2(5) . . . . ?
C23 C24 C19 C2 177.2(2) . . . . ?
C23 C24 C19 C20 2.0(4) . . . . ?
C23 C24 C28 C30 41.8(3) . . . . ?
C23 C24 C28 C29 -83.1(3) . . . . ?
C12 C7 C8 C16 177.3(2) . . . . ?
C12 C7 C8 C9 -0.8(4) . . . . ?
C9 C10 C11 C12 0.0(5) . . . . ?
C25 C20 C21 C22 -177.5(3) . . . . ?
C13 C12 C11 C10 178.3(3) . . . . ?
C11 C12 C13 C14 -83.8(4) . . . . ?
C11 C12 C13 C15 40.7(4) . . . . ?
C18 C16 C8 C7 128.4(3) . . . . ?
C18 C16 C8 C9 -53.5(4) . . . . ?
C17 C16 C8 C7 -107.4(3) . . . . ?
C17 C16 C8 C9 70.7(3) . . . . ?
P1 C1 C6 C7 6.7(3) . . . . ?
P1 C1 C6 C5 -168.23(18) . . . . ?
P1 C1 C2 C19 -10.0(3) . . . . ?
P1 C1 C2 C3 166.97(19) . . . . ?
